data_4301599
loop_
_publ_author_name
'Hesham A. Habib'
'Anke Hoffmann'
'Henning A. H\"oppe'
'Gunther Steinfeld'
'Christoph Janiak'

_publ_contact_author_address
;Institut f\"ur Anorganische und Analytische Chemie
Universit\"at Freiburg
Albertstr. 21
79104 Freiburg
Germany
;
_publ_contact_author_email janiak@uni-freiburg.de
_publ_contact_author_name 'Christoph Janiak'
_publ_contact_author_phone +49-761-2036127
_publ_section_title
;
Crystal Structure Solid-State Cross Polarization Magic Angle Spinning 13C
NMR Correlation in Luminescent d10 Metal-Organic Frameworks Constructed with
the 1,2-Bis(1,2,4-triazol-4-yl)ethane Ligand
;
_journal_name_full 'Inorganic Chemistry'
_journal_page_first 2166
_journal_page_last 2180
_journal_paper_doi 10.1021/ic802069k
_journal_volume 48
_journal_year 2009
_chemical_formula_moiety 'C12 H16 Cl4 N12 Zn2'
_chemical_formula_sum 'C12 H16 Cl4 N12 Zn2'
_chemical_formula_weight 600.91
_chemical_name_systematic
; 
[bis{{\m2-1,2-bis(1,2,4-triazol-4-yl)ethane-\kN1:\kN1'}dichloro-
zinc(II)}] 
;
_space_group_IT_number 15
_symmetry_cell_setting monoclinic
_symmetry_space_group_name_Hall '-C 2yc'
_symmetry_space_group_name_H-M 'C 1 2/c 1'
_atom_sites_solution_hydrogens geom
_atom_sites_solution_primary direct
_atom_sites_solution_secondary difmap
_audit_creation_method SHELXL-97
_cell_angle_alpha 90.00
_cell_angle_beta 97.4060(10)
_cell_angle_gamma 90.00
_cell_formula_units_Z 4
_cell_length_a 19.7337(4)
_cell_length_b 6.71120(10)
_cell_length_c 16.7151(3)
_cell_measurement_reflns_used 4400
_cell_measurement_temperature 203(2)
_cell_measurement_theta_max 36.0
_cell_measurement_theta_min 3.29
_cell_volume 2195.23(7)
_computing_cell_refinement 'SAINT (Bruker, 2006)'
_computing_data_collection 'APEX2 (Bruker, 2006)'
_computing_data_reduction SAINT
_computing_molecular_graphics 'DIAMOND (Crystal Impact, 2006)'
_computing_structure_refinement 'SHELXL-97 (Sheldrick, 1997)'
_computing_structure_solution 'SHELXS-97 (Sheldrick, 1997)'
_diffrn_ambient_temperature 203(2)
_diffrn_measured_fraction_theta_full 0.996
_diffrn_measured_fraction_theta_max 0.935
_diffrn_measurement_device_type 'Bruker APEX II CCD area detector'
_diffrn_measurement_method '\w scans'
_diffrn_radiation_monochromator graphite
_diffrn_radiation_source 'fine-focus sealed tube'
_diffrn_radiation_type MoK\a
_diffrn_radiation_wavelength 0.71073
_diffrn_reflns_av_R_equivalents 0.0255
_diffrn_reflns_av_sigmaI/netI 0.0310
_diffrn_reflns_limit_h_max 29
_diffrn_reflns_limit_h_min -32
_diffrn_reflns_limit_k_max 10
_diffrn_reflns_limit_k_min -11
_diffrn_reflns_limit_l_max 27
_diffrn_reflns_limit_l_min -24
_diffrn_reflns_number 14437
_diffrn_reflns_theta_full 25.00
_diffrn_reflns_theta_max 36.32
_diffrn_reflns_theta_min 3.21
_exptl_absorpt_coefficient_mu 2.700
_exptl_absorpt_correction_T_max 0.8997
_exptl_absorpt_correction_T_min 0.4041
_exptl_absorpt_correction_type multi-scan
_exptl_absorpt_process_details '(<i>SADABS</i>; Sheldrick, 1996)'
_exptl_crystal_colour colorless
_exptl_crystal_density_diffrn 1.818
_exptl_crystal_density_method 'not measured'
_exptl_crystal_description plate
_exptl_crystal_F_000 1200
_exptl_crystal_size_max 0.41
_exptl_crystal_size_mid 0.29
_exptl_crystal_size_min 0.04
_refine_diff_density_max 0.476
_refine_diff_density_min -0.576
_refine_diff_density_rms 0.086
_refine_ls_extinction_method none
_refine_ls_goodness_of_fit_ref 1.020
_refine_ls_hydrogen_treatment constr
_refine_ls_matrix_type full
_refine_ls_number_parameters 136
_refine_ls_number_reflns 4979
_refine_ls_number_restraints 0
_refine_ls_restrained_S_all 1.020
_refine_ls_R_factor_all 0.0460
_refine_ls_R_factor_gt 0.0303
_refine_ls_shift/su_max 0.002
_refine_ls_shift/su_mean 0.000
_refine_ls_structure_factor_coef Fsqd
_refine_ls_weighting_details 'calc w=1/[\s^2^(Fo^2^)+(0.0351P)^2^+0.4069P] where P=(Fo^2^+2Fc^2^)/3'
_refine_ls_weighting_scheme calc
_refine_ls_wR_factor_gt 0.0676
_refine_ls_wR_factor_ref 0.0727
_reflns_number_gt 3877
_reflns_number_total 4979
_reflns_threshold_expression >2sigma(I)
_cod_data_source_file ic802069k_si_002_02.cif
_cod_data_source_block m192
_cod_depositor_comments
;
The following automatic conversions were performed:
'_symmetry_cell_setting' value 'Monoclinic' changed to 'monoclinic'
according to '/home/saulius/struct/CIF-dictionaries/cif_core.dic'
dictionary named 'cif_core.dic' version 2.4.1 from
2010-06-29.

'_exptl_absorpt_correction_type' value 'Multi-scan' changed
to 'multi-scan' according to
'/home/saulius/struct/CIF-dictionaries/cif_core.dic' dictionary named
'cif_core.dic' version 2.4.1 from 2010-06-29.

Automatic conversion script
Id: cif_fix_enum 1527 2010-12-29 10:47:43Z saulius 
;
_cod_original_sg_symbol_H-M 'C 2/c'
_cod_database_code 4301599

loop_
_symmetry_equiv_pos_as_xyz
'x, y, z'
'-x, y, -z+1/2'
'x+1/2, y+1/2, z'
'-x+1/2, y+1/2, -z+1/2'
'-x, -y, -z'
'x, -y, z-1/2'
'-x+1/2, -y+1/2, -z'
'x+1/2, -y+1/2, z-1/2'

loop_
_atom_site_label
_atom_site_type_symbol
_atom_site_fract_x
_atom_site_fract_y
_atom_site_fract_z
_atom_site_U_iso_or_equiv
_atom_site_adp_type
_atom_site_occupancy
_atom_site_symmetry_multiplicity
_atom_site_calc_flag
_atom_site_refinement_flags
_atom_site_disorder_assembly
_atom_site_disorder_group
Zn Zn 0.374935(8) 0.39814(2) 0.400107(9) 0.02018(5) Uani 1 1 d . . .
Cl1 Cl 0.40316(2) 0.07888(6) 0.42575(2) 0.03376(9) Uani 1 1 d . . .
Cl2 Cl 0.44310(2) 0.55054(6) 0.32428(2) 0.03245(8) Uani 1 1 d . . .
N1 N 0.27553(6) 0.40829(18) 0.35391(7) 0.0228(2) Uani 1 1 d . . .
N2 N 0.25620(7) 0.38233(19) 0.27188(7) 0.0268(2) Uani 1 1 d . . .
N3 N 0.16468(6) 0.40751(16) 0.33359(7) 0.0203(2) Uani 1 1 d . . .
N4 N 0.09761(6) 0.77219(18) 0.38824(6) 0.0213(2) Uani 1 1 d . . .
N5 N 0.12201(6) 0.95728(18) 0.49438(7) 0.0229(2) Uani 1 1 d . . .
N6 N 0.16992(7) 0.9988(2) 0.44286(7) 0.0291(3) Uani 1 1 d . . .
C1 C 0.22035(7) 0.4222(2) 0.38920(8) 0.0226(2) Uani 1 1 d . . .
H1 H 0.2196 0.4397 0.4449 0.027 Uiso 1 1 calc R . .
C2 C 0.18959(7) 0.3826(2) 0.26180(8) 0.0247(3) Uani 1 1 d . . .
H2 H 0.1623 0.3677 0.2117 0.030 Uiso 1 1 calc R . .
C3 C 0.09309(7) 0.4181(2) 0.34675(9) 0.0245(3) Uani 1 1 d . . .
H3A H 0.0890 0.3791 0.4024 0.029 Uiso 1 1 calc R . .
H3B H 0.0664 0.3237 0.3107 0.029 Uiso 1 1 calc R . .
C4 C 0.06423(7) 0.6261(2) 0.33146(8) 0.0259(3) Uani 1 1 d . . .
H4A H 0.0699 0.6666 0.2764 0.031 Uiso 1 1 calc R . .
H4B H 0.0152 0.6241 0.3358 0.031 Uiso 1 1 calc R . .
C5 C 0.07964(7) 0.8222(2) 0.46042(8) 0.0215(2) Uani 1 1 d . . .
H5 H 0.0424 0.7686 0.4831 0.026 Uiso 1 1 calc R . .
C6 C 0.15345(8) 0.8851(2) 0.37976(9) 0.0276(3) Uani 1 1 d . . .
H6 H 0.1771 0.8819 0.3345 0.033 Uiso 1 1 calc R . .

loop_
_atom_site_aniso_label
_atom_site_aniso_U_11
_atom_site_aniso_U_22
_atom_site_aniso_U_33
_atom_site_aniso_U_23
_atom_site_aniso_U_13
_atom_site_aniso_U_12
Zn 0.01885(8) 0.02384(8) 0.01812(7) -0.00041(5) 0.00341(5) 0.00232(6)
Cl1 0.0420(2) 0.02412(17) 0.03380(18) 0.00130(12) -0.00048(15) 0.00656(15)
Cl2 0.02812(17) 0.0373(2) 0.03455(18) 0.00907(14) 0.01406(14) 0.00313(15)
N1 0.0200(5) 0.0275(6) 0.0207(5) -0.0003(4) 0.0020(4) 0.0022(4)
N2 0.0235(6) 0.0363(7) 0.0211(5) -0.0030(4) 0.0050(4) 0.0010(5)
N3 0.0183(5) 0.0220(5) 0.0206(5) -0.0025(4) 0.0027(4) -0.0006(4)
N4 0.0201(5) 0.0258(6) 0.0178(4) -0.0026(4) 0.0017(4) 0.0036(4)
N5 0.0259(6) 0.0243(5) 0.0196(5) -0.0010(4) 0.0076(4) 0.0002(5)
N6 0.0322(7) 0.0305(7) 0.0270(6) -0.0033(5) 0.0131(5) -0.0072(5)
C1 0.0213(6) 0.0286(7) 0.0176(5) -0.0005(4) 0.0022(4) 0.0004(5)
C2 0.0229(6) 0.0329(7) 0.0185(5) -0.0046(5) 0.0034(4) 0.0001(5)
C3 0.0187(6) 0.0299(7) 0.0257(6) -0.0066(5) 0.0055(5) -0.0033(5)
C4 0.0198(6) 0.0359(8) 0.0205(6) -0.0070(5) -0.0032(5) 0.0036(5)
C5 0.0208(6) 0.0248(6) 0.0195(5) 0.0002(4) 0.0053(4) 0.0033(5)
C6 0.0305(7) 0.0311(7) 0.0229(6) -0.0018(5) 0.0105(5) -0.0017(6)

loop_
_atom_type_symbol
_atom_type_description
_atom_type_scat_dispersion_real
_atom_type_scat_dispersion_imag
_atom_type_scat_source
C C 0.0033 0.0016 'International Tables Vol C Tables 4.2.6.8 and 6.1.1.4'
H H 0.0000 0.0000 'International Tables Vol C Tables 4.2.6.8 and 6.1.1.4'
N N 0.0061 0.0033 'International Tables Vol C Tables 4.2.6.8 and 6.1.1.4'
Cl Cl 0.1484 0.1585 'International Tables Vol C Tables 4.2.6.8 and 6.1.1.4'
Zn Zn 0.2839 1.4301 'International Tables Vol C Tables 4.2.6.8 and 6.1.1.4'

loop_
_geom_angle_atom_site_label_1
_geom_angle_atom_site_label_2
_geom_angle_atom_site_label_3
_geom_angle
_geom_angle_site_symmetry_1
_geom_angle_site_symmetry_3
_geom_angle_publ_flag
N5 Zn N1 103.76(5) 7_566 . ?
N5 Zn Cl2 109.16(4) 7_566 . ?
N1 Zn Cl2 113.48(4) . . ?
N5 Zn Cl1 108.39(4) 7_566 . ?
N1 Zn Cl1 108.14(4) . . ?
Cl2 Zn Cl1 113.377(17) . . ?
C1 N1 N2 108.45(11) . . ?
C1 N1 Zn 131.01(9) . . ?
N2 N1 Zn 120.33(9) . . ?
C2 N2 N1 105.78(11) . . ?
C1 N3 C2 105.15(11) . . ?
C1 N3 C3 127.68(12) . . ?
C2 N3 C3 127.16(11) . . ?
C5 N4 C6 105.42(11) . . ?
C5 N4 C4 127.00(12) . . ?
C6 N4 C4 127.58(12) . . ?
C5 N5 N6 108.52(11) . . ?
C5 N5 Zn 131.26(9) . 7_566 ?
N6 N5 Zn 120.20(9) . 7_566 ?
C6 N6 N5 105.38(12) . . ?
N1 C1 N3 109.63(12) . . ?
N1 C1 H1 125.2 . . ?
N3 C1 H1 125.2 . . ?
N2 C2 N3 110.99(12) . . ?
N2 C2 H2 124.5 . . ?
N3 C2 H2 124.5 . . ?
N3 C3 C4 111.66(12) . . ?
N3 C3 H3A 109.3 . . ?
C4 C3 H3A 109.3 . . ?
N3 C3 H3B 109.3 . . ?
C4 C3 H3B 109.3 . . ?
H3A C3 H3B 108.0 . . ?
N4 C4 C3 112.34(11) . . ?
N4 C4 H4A 109.1 . . ?
C3 C4 H4A 109.1 . . ?
N4 C4 H4B 109.1 . . ?
C3 C4 H4B 109.1 . . ?
H4A C4 H4B 107.9 . . ?
N5 C5 N4 109.49(12) . . ?
N5 C5 H5 125.3 . . ?
N4 C5 H5 125.3 . . ?
N6 C6 N4 111.18(12) . . ?
N6 C6 H6 124.4 . . ?
N4 C6 H6 124.4 . . ?

loop_
_geom_bond_atom_site_label_1
_geom_bond_atom_site_label_2
_geom_bond_distance
_geom_bond_site_symmetry_2
_geom_bond_publ_flag
Zn N5 2.0071(11) 7_566 ?
Zn N1 2.0146(12) . ?
Zn Cl2 2.2139(4) . ?
Zn Cl1 2.2413(4) . ?
N1 C1 1.3067(18) . ?
N1 N2 1.3860(16) . ?
N2 C2 1.3036(19) . ?
N3 C1 1.3481(17) . ?
N3 C2 1.3643(18) . ?
N3 C3 1.4592(18) . ?
N4 C5 1.3433(16) . ?
N4 C6 1.3597(19) . ?
N4 C4 1.4612(17) . ?
N5 C5 1.3119(18) . ?
N5 N6 1.3865(17) . ?
N5 Zn 2.0071(11) 7_566 ?
N6 C6 1.3082(19) . ?
C1 H1 0.9400 . ?
C2 H2 0.9400 . ?
C3 C4 1.517(2) . ?
C3 H3A 0.9800 . ?
C3 H3B 0.9800 . ?
C4 H4A 0.9800 . ?
C4 H4B 0.9800 . ?
C5 H5 0.9400 . ?
C6 H6 0.9400 . ?
